data_7053062
loop_
_publ_author_name
'Sarwar, Masood'
'Madalan, Augustin M.'
'Tiseanu, Carmen'
'Novitchi, Ghenadie'
'Maxim, Catalin'
'Marinescu, Gabriela'
'Luneau, Dominique'
'Andruh, Marius'

_publ_section_title
;
 A new synthetic route towards binuclear 3d--4f complexes, using
 non-compartmental ligands derived from o-vanillin. Syntheses, crystal
 structures, magnetic and luminescent properties
;
_journal_issue 8
_journal_name_full 'New Journal of Chemistry'
_journal_page_first 2280
_journal_paper_doi 10.1039/c3nj00199g
_journal_volume 37
_journal_year 2013
_chemical_formula_sum 'C32 H33 Cu Gd N8 O13'
_chemical_formula_weight 958.45
_chemical_name_systematic
;
?
;
_space_group_IT_number 14
_symmetry_cell_setting monoclinic
_symmetry_space_group_name_Hall '-P 2yab'
_symmetry_space_group_name_H-M 'P 1 21/a 1'
_atom_sites_solution_hydrogens geom
_atom_sites_solution_primary direct
_atom_sites_solution_secondary difmap
_audit_creation_method SHELXL-97
_cell_angle_alpha 90.00
_cell_angle_beta 104.879(3)
_cell_angle_gamma 90.00
_cell_formula_units_Z 4
_cell_length_a 16.8607(6)
_cell_length_b 11.2122(4)
_cell_length_c 20.4234(7)
_cell_measurement_reflns_used 50377
_cell_measurement_temperature 293(2)
_cell_measurement_theta_max 33.41
_cell_measurement_theta_min 2.21
_cell_volume 3731.5(2)
_computing_cell_refinement X-Area
_computing_data_collection X-Area
_computing_data_reduction X-Area
_computing_structure_refinement 'SHELXL-97 (Sheldrick, 1997)'
_computing_structure_solution 'SHELXS-97 (Sheldrick, 1997)'
_diffrn_ambient_temperature 293(2)
_diffrn_measured_fraction_theta_full 0.988
_diffrn_measured_fraction_theta_max 0.988
_diffrn_measurement_device_type 'STOE IPDS II'
_diffrn_measurement_method 'omega scans'
_diffrn_radiation_monochromator graphite
_diffrn_radiation_source 'fine-focus sealed tube'
_diffrn_radiation_type MoK\a
_diffrn_radiation_wavelength 0.71073
_diffrn_reflns_av_R_equivalents 0.0696
_diffrn_reflns_av_sigmaI/netI 0.0512
_diffrn_reflns_limit_h_max 21
_diffrn_reflns_limit_h_min -26
_diffrn_reflns_limit_k_max 17
_diffrn_reflns_limit_k_min -17
_diffrn_reflns_limit_l_max 31
_diffrn_reflns_limit_l_min -31
_diffrn_reflns_number 62518
_diffrn_reflns_theta_full 33.41
_diffrn_reflns_theta_max 33.41
_diffrn_reflns_theta_min 2.20
_exptl_absorpt_coefficient_mu 2.406
_exptl_absorpt_correction_T_max 0.3750
_exptl_absorpt_correction_T_min 0.2184
_exptl_absorpt_correction_type multi-scan
_exptl_absorpt_process_details
;
[c.f. r.h. blessing, acta cryst. (1995), a51, 33-38]
;
_exptl_crystal_colour green
_exptl_crystal_density_diffrn 1.706
_exptl_crystal_density_meas ?
_exptl_crystal_density_method 'not measured'
_exptl_crystal_description prism
_exptl_crystal_F_000 1912
_exptl_crystal_size_max 0.6
_exptl_crystal_size_mid 0.35
_exptl_crystal_size_min 0.25
_refine_diff_density_max 1.702
_refine_diff_density_min -1.388
_refine_diff_density_rms 0.100
_refine_ls_extinction_method none
_refine_ls_goodness_of_fit_ref 1.038
_refine_ls_hydrogen_treatment constr
_refine_ls_matrix_type full
_refine_ls_number_parameters 497
_refine_ls_number_reflns 14354
_refine_ls_number_restraints 0
_refine_ls_restrained_S_all 1.038
_refine_ls_R_factor_all 0.0881
_refine_ls_R_factor_gt 0.0498
_refine_ls_shift/su_max 0.001
_refine_ls_shift/su_mean 0.000
_refine_ls_structure_factor_coef Fsqd
_refine_ls_weighting_details 'calc w=1/[\s^2^(Fo^2^)+(0.0486P)^2^+3.7204P] where P=(Fo^2^+2Fc^2^)/3'
_refine_ls_weighting_scheme calc
_refine_ls_wR_factor_gt 0.1138
_refine_ls_wR_factor_ref 0.1257
_reflns_number_gt 9298
_reflns_number_total 14354
_reflns_threshold_expression >2sigma(I)
_cod_data_source_file c3nj00199g.txt
_cod_data_source_block shelxl6
_cod_depositor_comments
;
The following automatic conversions were performed:

'_symmetry_cell_setting' value 'Monoclinic' changed to 'monoclinic'
according to /home/saulius/struct/CIF-dictionaries/cif_core.dic
dictionary named 'cif_core.dic' version 2.4.2 from 2011-04-26.

Automatic conversion script
Id: cif_fix_values 1891 2012-01-12 08:04:46Z andrius 

The following automatic conversions were performed:

'_exptl_crystal_density_meas' value 'not measured' was changed to '?'
- the value is perceived as not measured.

Automatic conversion script
Id: cif_fix_values 3008 2015-01-20 13:52:24Z robertas 
;
_cod_original_sg_symbol_H-M P21/a
_cod_database_code 7053062

loop_
_symmetry_equiv_pos_as_xyz
'x, y, z'
'-x+1/2, y+1/2, -z'
'-x, -y, -z'
'x-1/2, -y-1/2, z'

loop_
_atom_site_label
_atom_site_type_symbol
_atom_site_fract_x
_atom_site_fract_y
_atom_site_fract_z
_atom_site_U_iso_or_equiv
_atom_site_adp_type
_atom_site_occupancy
_atom_site_symmetry_multiplicity
_atom_site_calc_flag
_atom_site_refinement_flags
C1 C 0.2054(3) 0.7047(4) 0.2863(3) 0.0682(15) Uani 1 1 d .
H1A H 0.1600 0.7538 0.2635 0.102 Uiso 1 1 calc R
H1B H 0.2534 0.7271 0.2722 0.102 Uiso 1 1 calc R
H1C H 0.2154 0.7153 0.3343 0.102 Uiso 1 1 calc R
C2 C 0.2467(2) 0.4987(4) 0.29847(19) 0.0368(6) Uani 1 1 d .
C3 C 0.3193(3) 0.5265(4) 0.3447(2) 0.0447(9) Uani 1 1 d .
H3 H 0.3308 0.6048 0.3591 0.054 Uiso 1 1 calc R
C4 C 0.3751(3) 0.4360(4) 0.3696(2) 0.0483(9) Uani 1 1 d .
H4 H 0.4241 0.4533 0.4013 0.058 Uiso 1 1 calc R
C5 C 0.3581(2) 0.3210(4) 0.3474(2) 0.0452(9) Uani 1 1 d .
H5 H 0.3961 0.2612 0.3642 0.054 Uiso 1 1 calc R
C6 C 0.2844(2) 0.2919(4) 0.29993(19) 0.0366(7) Uani 1 1 d .
C7 C 0.2267(2) 0.3820(3) 0.27583(18) 0.0330(7) Uani 1 1 d .
C8 C 0.2760(2) 0.1725(3) 0.2734(2) 0.0387(8) Uani 1 1 d .
H8 H 0.3217 0.1235 0.2872 0.046 Uiso 1 1 calc R
C9 C 0.2257(3) 0.0046(4) 0.2085(2) 0.0479(9) Uani 1 1 d .
H9A H 0.2411 -0.0486 0.2471 0.057 Uiso 1 1 calc R
H9B H 0.2710 0.0072 0.1873 0.057 Uiso 1 1 calc R
C10 C 0.1507(3) -0.0464(4) 0.1581(2) 0.0481(9) Uani 1 1 d .
H10A H 0.1641 -0.1254 0.1446 0.058 Uiso 1 1 calc R
H10B H 0.1068 -0.0551 0.1804 0.058 Uiso 1 1 calc R
C11 C 0.1204(3) 0.0281(4) 0.0956(2) 0.0425(9) Uani 1 1 d .
C12 C 0.1216(3) -0.0137(4) 0.0315(2) 0.0534(11) Uani 1 1 d .
H12 H 0.1423 -0.0890 0.0261 0.064 Uiso 1 1 calc R
C13 C 0.0917(3) 0.0588(6) -0.0235(2) 0.0620(13) Uani 1 1 d .
H13 H 0.0923 0.0329 -0.0666 0.074 Uiso 1 1 calc R
C14 C 0.0615(3) 0.1674(5) -0.0150(2) 0.0569(11) Uani 1 1 d .
H14 H 0.0410 0.2166 -0.0522 0.068 Uiso 1 1 calc R
C15 C 0.0613(3) 0.2050(4) 0.0494(2) 0.0469(9) Uani 1 1 d .
H15 H 0.0405 0.2800 0.0549 0.056 Uiso 1 1 calc R
C16 C -0.1430(4) 0.5209(5) 0.0577(3) 0.0678(14) Uani 1 1 d .
H16A H -0.1141 0.5938 0.0551 0.102 Uiso 1 1 calc R
H16B H -0.1913 0.5380 0.0727 0.102 Uiso 1 1 calc R
H16C H -0.1585 0.4841 0.0139 0.102 Uiso 1 1 calc R
C17 C -0.1225(2) 0.3312(4) 0.1137(2) 0.0421(8) Uani 1 1 d .
C18 C -0.2014(2) 0.2911(4) 0.0850(2) 0.0513(10) Uani 1 1 d .
H18 H -0.2382 0.3379 0.0538 0.062 Uiso 1 1 calc R
C19 C -0.2248(3) 0.1799(4) 0.1036(2) 0.0522(11) Uani 1 1 d .
H19 H -0.2776 0.1521 0.0844 0.063 Uiso 1 1 calc R
C20 C -0.1713(3) 0.1115(4) 0.1496(2) 0.0475(10) Uani 1 1 d .
H20 H -0.1885 0.0384 0.1626 0.057 Uiso 1 1 calc R
C21 C -0.0907(2) 0.1495(4) 0.17769(19) 0.0385(7) Uani 1 1 d .
C22 C -0.0655(2) 0.2592(3) 0.15856(19) 0.0366(7) Uani 1 1 d .
C23 C -0.0378(3) 0.0769(4) 0.2307(2) 0.0444(9) Uani 1 1 d .
H23 H -0.0625 0.0165 0.2496 0.053 Uiso 1 1 calc R
C24 C 0.0823(3) 0.0119(4) 0.3095(2) 0.0508(10) Uani 1 1 d .
H24A H 0.1211 -0.0383 0.2946 0.061 Uiso 1 1 calc R
H24B H 0.0426 -0.0395 0.3224 0.061 Uiso 1 1 calc R
C25 C 0.1276(3) 0.0847(5) 0.3708(2) 0.0558(11) Uani 1 1 d .
H25A H 0.1501 0.1560 0.3555 0.067 Uiso 1 1 calc R
H25B H 0.0893 0.1093 0.3965 0.067 Uiso 1 1 calc R
C26 C 0.1956(3) 0.0134(4) 0.4155(2) 0.0527(10) Uani 1 1 d .
C27 C 0.1993(4) -0.0079(6) 0.4829(3) 0.0727(16) Uani 1 1 d .
H27 H 0.1592 0.0217 0.5025 0.087 Uiso 1 1 calc R
C28 C 0.2642(5) -0.0742(8) 0.5203(3) 0.094(2) Uani 1 1 d .
H28 H 0.2690 -0.0877 0.5661 0.113 Uiso 1 1 calc R
C29 C 0.3212(4) -0.1201(7) 0.4907(3) 0.0801(18) Uani 1 1 d .
H29 H 0.3641 -0.1670 0.5152 0.096 Uiso 1 1 calc R
C30 C 0.3136(4) -0.0953(7) 0.4243(3) 0.0756(16) Uani 1 1 d .
H30 H 0.3529 -0.1258 0.4042 0.091 Uiso 1 1 calc R
C31 C 0.5249(5) 0.7348(8) 0.4656(4) 0.098(2) Uani 1 1 d .
C32 C 0.5892(7) 0.8167(10) 0.4640(6) 0.148(4) Uani 1 1 d .
H32A H 0.5870 0.8830 0.4932 0.222 Uiso 1 1 calc R
H32B H 0.5827 0.8447 0.4185 0.222 Uiso 1 1 calc R
H32C H 0.6413 0.7772 0.4793 0.222 Uiso 1 1 calc R
Cu1 Cu 0.10609(3) 0.20337(4) 0.20615(3) 0.03883(10) Uani 1 1 d .
Gd1 Gd 0.044862(10) 0.501462(17) 0.210601(9) 0.03570(5) Uani 1 1 d .
N1 N 0.21281(19) 0.1256(3) 0.23284(16) 0.0366(6) Uani 1 1 d .
N2 N 0.0904(2) 0.1365(3) 0.10407(16) 0.0388(6) Uani 1 1 d .
N3 N 0.0395(2) 0.0899(3) 0.25298(16) 0.0421(7) Uani 1 1 d .
N4 N 0.2522(3) -0.0287(5) 0.3856(2) 0.0708(13) Uani 1 1 d .
N5 N 0.0056(3) 0.4374(4) 0.3355(2) 0.0608(11) Uani 1 1 d .
N6 N -0.0496(3) 0.7072(5) 0.2370(3) 0.0829(16) Uani 1 1 d .
N7 N 0.0988(3) 0.6140(4) 0.1013(2) 0.0656(11) Uani 1 1 d .
N8 N 0.4748(5) 0.6694(9) 0.4684(5) 0.144(3) Uani 1 1 d .
O1 O 0.18630(17) 0.5816(2) 0.26945(16) 0.0438(6) Uani 1 1 d .
O2 O 0.15538(15) 0.3630(2) 0.23186(14) 0.0374(5) Uani 1 1 d .
O3 O -0.0911(2) 0.4420(3) 0.1047(2) 0.0585(8) Uani 1 1 d .
O4 O 0.01023(15) 0.3040(2) 0.18267(15) 0.0428(6) Uani 1 1 d .
O5 O 0.0780(2) 0.4503(4) 0.33240(18) 0.0653(10) Uani 1 1 d .
O6 O -0.0491(2) 0.4485(5) 0.2809(2) 0.0741(12) Uani 1 1 d .
O7 O -0.0120(3) 0.4185(6) 0.3887(2) 0.1023(18) Uani 1 1 d .
O8 O -0.0781(3) 0.6396(4) 0.1887(3) 0.0980(17) Uani 1 1 d .
O9 O 0.0223(2) 0.6852(3) 0.2711(2) 0.0691(10) Uani 1 1 d .
O10 O -0.0884(4) 0.7885(5) 0.2521(4) 0.143(3) Uani 1 1 d .
O11 O 0.0959(3) 0.5020(3) 0.1058(2) 0.0788(13) Uani 1 1 d .
O12 O 0.0699(3) 0.6702(3) 0.1424(2) 0.0797(12) Uani 1 1 d .
O13 O 0.1257(5) 0.6645(5) 0.0596(3) 0.125(2) Uani 1 1 d .

loop_
_atom_site_aniso_label
_atom_site_aniso_U_11
_atom_site_aniso_U_22
_atom_site_aniso_U_33
_atom_site_aniso_U_23
_atom_site_aniso_U_13
_atom_site_aniso_U_12
C1 0.056(3) 0.028(2) 0.112(5) -0.010(2) 0.007(3) -0.0055(19)
C2 0.0348(15) 0.0326(15) 0.0433(16) 0.0019(16) 0.0106(13) -0.0026(16)
C3 0.041(2) 0.041(2) 0.050(2) -0.0077(16) 0.0086(16) -0.0097(15)
C4 0.0359(19) 0.054(3) 0.050(2) -0.0048(19) 0.0030(16) -0.0026(18)
C5 0.0337(18) 0.050(2) 0.048(2) 0.0032(17) 0.0036(15) 0.0044(16)
C6 0.0306(16) 0.0364(18) 0.0420(17) 0.0028(15) 0.0076(13) 0.0035(14)
C7 0.0312(15) 0.0302(16) 0.0380(16) 0.0021(13) 0.0097(13) 0.0002(12)
C8 0.0330(17) 0.0344(18) 0.049(2) 0.0070(15) 0.0106(14) 0.0078(14)
C9 0.053(2) 0.0298(17) 0.058(2) 0.0001(18) 0.0106(18) 0.0098(18)
C10 0.060(3) 0.0257(17) 0.058(2) -0.0045(17) 0.013(2) -0.0010(17)
C11 0.043(2) 0.0360(19) 0.050(2) -0.0104(15) 0.0137(16) -0.0056(15)
C12 0.052(2) 0.054(3) 0.054(2) -0.019(2) 0.0143(19) -0.004(2)
C13 0.059(3) 0.084(4) 0.043(2) -0.022(2) 0.012(2) -0.011(3)
C14 0.061(3) 0.066(3) 0.040(2) 0.000(2) 0.0057(19) -0.008(2)
C15 0.047(2) 0.043(2) 0.047(2) -0.0003(17) 0.0044(16) -0.0001(18)
C16 0.069(3) 0.057(3) 0.072(3) 0.017(2) 0.008(3) 0.012(2)
C17 0.0357(18) 0.0369(19) 0.050(2) -0.0044(16) 0.0046(15) 0.0013(14)
C18 0.0341(19) 0.055(3) 0.057(2) -0.008(2) -0.0021(16) 0.0041(18)
C19 0.0328(18) 0.059(3) 0.061(3) -0.016(2) 0.0053(17) -0.0071(18)
C20 0.045(2) 0.045(2) 0.056(2) -0.0169(18) 0.0197(18) -0.0105(17)
C21 0.0380(18) 0.0382(19) 0.0390(17) -0.0076(14) 0.0094(14) -0.0013(14)
C22 0.0311(16) 0.0348(17) 0.0418(18) -0.0093(14) 0.0054(13) -0.0005(13)
C23 0.053(2) 0.041(2) 0.0421(19) -0.0012(16) 0.0160(17) -0.0039(17)
C24 0.057(2) 0.046(2) 0.045(2) 0.0142(18) 0.0059(17) 0.0020(19)
C25 0.066(3) 0.057(3) 0.042(2) 0.000(2) 0.0091(19) 0.005(2)
C26 0.054(2) 0.056(3) 0.045(2) 0.0032(19) 0.0074(17) -0.001(2)
C27 0.070(3) 0.103(5) 0.044(2) 0.003(3) 0.012(2) 0.015(3)
C28 0.093(5) 0.135(7) 0.047(3) 0.019(4) 0.007(3) 0.027(5)
C29 0.072(4) 0.097(5) 0.059(3) 0.007(3) -0.006(3) 0.020(3)
C30 0.064(3) 0.093(5) 0.065(3) -0.006(3) 0.008(3) 0.012(3)
C31 0.088(5) 0.080(5) 0.109(6) -0.007(4) -0.005(4) 0.008(4)
C32 0.150(9) 0.109(8) 0.166(10) 0.035(7) 0.007(8) -0.017(7)
Cu1 0.0352(2) 0.0280(2) 0.0475(2) -0.00218(19) 0.00025(17) 0.00415(17)
Gd1 0.03404(8) 0.02741(8) 0.04297(9) -0.00254(8) 0.00499(6) 0.00283(7)
N1 0.0378(15) 0.0311(15) 0.0395(15) 0.0025(12) 0.0075(12) 0.0061(12)
N2 0.0412(16) 0.0356(16) 0.0378(15) -0.0028(12) 0.0072(12) -0.0031(13)
N3 0.0482(18) 0.0403(18) 0.0380(15) 0.0038(13) 0.0112(13) 0.0002(14)
N4 0.067(3) 0.087(4) 0.057(3) 0.006(2) 0.015(2) 0.015(2)
N5 0.064(3) 0.064(3) 0.060(2) -0.016(2) 0.027(2) -0.022(2)
N6 0.066(3) 0.051(3) 0.129(5) -0.023(3) 0.020(3) 0.017(2)
N7 0.097(3) 0.042(2) 0.065(3) 0.0078(19) 0.034(2) 0.001(2)
N8 0.111(6) 0.117(7) 0.182(9) -0.028(6) -0.002(6) -0.020(5)
O1 0.0388(14) 0.0263(12) 0.0627(17) -0.0016(12) 0.0067(12) -0.0024(10)
O2 0.0298(11) 0.0271(12) 0.0496(14) -0.0008(10) -0.0004(10) 0.0020(9)
O3 0.0461(17) 0.0408(17) 0.082(2) 0.0123(16) 0.0040(15) 0.0054(13)
O4 0.0299(12) 0.0290(12) 0.0614(17) -0.0040(12) -0.0031(11) -0.0001(10)
O5 0.0501(19) 0.093(3) 0.0534(19) 0.0090(19) 0.0142(15) -0.0087(18)
O6 0.0489(19) 0.100(3) 0.075(3) -0.017(2) 0.0177(18) -0.028(2)
O7 0.103(3) 0.150(5) 0.067(3) -0.013(3) 0.045(3) -0.052(3)
O8 0.062(3) 0.077(3) 0.131(4) -0.029(3) -0.017(2) 0.023(2)
O9 0.059(2) 0.055(2) 0.093(3) -0.027(2) 0.0185(19) 0.0000(17)
O10 0.097(4) 0.085(4) 0.244(8) -0.069(5) 0.038(4) 0.033(3)
O11 0.131(4) 0.0404(18) 0.083(3) 0.0034(19) 0.058(3) 0.006(2)
O12 0.141(4) 0.0416(19) 0.059(2) 0.0102(16) 0.030(2) 0.013(2)
O13 0.230(7) 0.066(3) 0.116(4) 0.015(3) 0.112(5) -0.004(4)

loop_
_atom_type_symbol
_atom_type_description
_atom_type_scat_dispersion_real
_atom_type_scat_dispersion_imag
_atom_type_scat_source
C C 0.0033 0.0016 'International Tables Vol C Tables 4.2.6.8 and 6.1.1.4'
H H 0.0000 0.0000 'International Tables Vol C Tables 4.2.6.8 and 6.1.1.4'
Cu Cu 0.3201 1.2651 'International Tables Vol C Tables 4.2.6.8 and 6.1.1.4'
Gd Gd -0.1653 3.9035 'International Tables Vol C Tables 4.2.6.8 and 6.1.1.4'
N N 0.0061 0.0033 'International Tables Vol C Tables 4.2.6.8 and 6.1.1.4'
O O 0.0106 0.0060 'International Tables Vol C Tables 4.2.6.8 and 6.1.1.4'

loop_
_geom_angle_atom_site_label_1
_geom_angle_atom_site_label_2
_geom_angle_atom_site_label_3
_geom_angle
O1 C1 H1A 109.5
O1 C1 H1B 109.5
H1A C1 H1B 109.5
O1 C1 H1C 109.5
H1A C1 H1C 109.5
H1B C1 H1C 109.5
C3 C2 O1 124.4(4)
C3 C2 C7 122.4(4)
O1 C2 C7 113.3(3)
C2 C3 C4 119.0(4)
C2 C3 H3 120.5
C4 C3 H3 120.5
C5 C4 C3 120.1(4)
C5 C4 H4 119.9
C3 C4 H4 119.9
C4 C5 C6 121.3(4)
C4 C5 H5 119.4
C6 C5 H5 119.4
C7 C6 C5 119.1(4)
C7 C6 C8 123.1(3)
C5 C6 C8 117.5(3)
O2 C7 C2 118.4(3)
O2 C7 C6 123.5(3)
C2 C7 C6 118.1(3)
N1 C8 C6 127.6(3)
N1 C8 H8 116.2
C6 C8 H8 116.2
N1 C9 C10 113.9(3)
N1 C9 H9A 108.8
C10 C9 H9A 108.8
N1 C9 H9B 108.8
C10 C9 H9B 108.8
H9A C9 H9B 107.7
C11 C10 C9 114.1(4)
C11 C10 H10A 108.7
C9 C10 H10A 108.7
C11 C10 H10B 108.7
C9 C10 H10B 108.7
H10A C10 H10B 107.6
N2 C11 C12 121.4(4)
N2 C11 C10 116.8(4)
C12 C11 C10 121.7(4)
C13 C12 C11 118.5(5)
C13 C12 H12 120.8
C11 C12 H12 120.8
C14 C13 C12 120.2(4)
C14 C13 H13 119.9
C12 C13 H13 119.9
C13 C14 C15 119.4(5)
C13 C14 H14 120.3
C15 C14 H14 120.3
N2 C15 C14 121.9(4)
N2 C15 H15 119.0
C14 C15 H15 119.0
O3 C16 H16A 109.5
O3 C16 H16B 109.5
H16A C16 H16B 109.5
O3 C16 H16C 109.5
H16A C16 H16C 109.5
H16B C16 H16C 109.5
O3 C17 C18 126.5(4)
O3 C17 C22 112.6(3)
C18 C17 C22 120.8(4)
C17 C18 C19 119.1(4)
C17 C18 H18 120.5
C19 C18 H18 120.5
C20 C19 C18 120.6(4)
C20 C19 H19 119.7
C18 C19 H19 119.7
C19 C20 C21 120.9(4)
C19 C20 H20 119.5
C21 C20 H20 119.5
C22 C21 C20 119.3(4)
C22 C21 C23 122.0(4)
C20 C21 C23 118.5(4)
O4 C22 C21 124.0(3)
O4 C22 C17 116.9(3)
C21 C22 C17 119.1(3)
N3 C23 C21 125.1(4)
N3 C23 H23 117.5
C21 C23 H23 117.5
N3 C24 C25 111.4(4)
N3 C24 H24A 109.3
C25 C24 H24A 109.3
N3 C24 H24B 109.3
C25 C24 H24B 109.3
H24A C24 H24B 108.0
C26 C25 C24 111.0(4)
C26 C25 H25A 109.4
C24 C25 H25A 109.4
C26 C25 H25B 109.4
C24 C25 H25B 109.4
H25A C25 H25B 108.0
N4 C26 C27 122.5(5)
N4 C26 C25 115.6(4)
C27 C26 C25 122.0(5)
C28 C27 C26 118.1(6)
C28 C27 H27 121.0
C26 C27 H27 121.0
C29 C28 C27 120.4(6)
C29 C28 H28 119.8
C27 C28 H28 119.8
C30 C29 C28 118.0(6)
C30 C29 H29 121.0
C28 C29 H29 121.0
N4 C30 C29 124.0(6)
N4 C30 H30 118.0
C29 C30 H30 118.0
N8 C31 C32 178.3(11)
C31 C32 H32A 109.5
C31 C32 H32B 109.5
H32A C32 H32B 109.5
C31 C32 H32C 109.5
H32A C32 H32C 109.5
H32B C32 H32C 109.5
O4 Cu1 N1 170.78(13)
O4 Cu1 O2 78.79(11)
N1 Cu1 O2 92.04(12)
O4 Cu1 N3 87.43(13)
N1 Cu1 N3 99.58(14)
O2 Cu1 N3 131.81(13)
O4 Cu1 N2 94.34(12)
N1 Cu1 N2 89.45(13)
O2 Cu1 N2 120.39(12)
N3 Cu1 N2 106.43(13)
O4 Cu1 Gd1 38.28(8)
N1 Cu1 Gd1 132.58(10)
O2 Cu1 Gd1 40.56(7)
N3 Cu1 Gd1 111.89(10)
N2 Cu1 Gd1 113.01(9)
O4 Gd1 O2 63.79(9)
O4 Gd1 O12 131.75(12)
O2 Gd1 O12 111.51(13)
O4 Gd1 O6 75.83(14)
O2 Gd1 O6 109.05(14)
O12 Gd1 O6 138.31(16)
O4 Gd1 O5 90.20(13)
O2 Gd1 O5 72.60(12)
O12 Gd1 O5 136.35(14)
O6 Gd1 O5 51.08(13)
O4 Gd1 O9 148.48(12)
O2 Gd1 O9 131.62(11)
O12 Gd1 O9 73.30(14)
O6 Gd1 O9 72.94(15)
O5 Gd1 O9 73.47(15)
O4 Gd1 O11 84.97(12)
O2 Gd1 O11 74.47(13)
O12 Gd1 O11 50.58(12)
O6 Gd1 O11 155.63(16)
O5 Gd1 O11 145.28(15)
O9 Gd1 O11 123.66(13)
O4 Gd1 O8 113.34(13)
O2 Gd1 O8 176.81(14)
O12 Gd1 O8 71.35(18)
O6 Gd1 O8 68.39(19)
O5 Gd1 O8 106.43(16)
O9 Gd1 O8 50.04(14)
O11 Gd1 O8 107.03(18)
O4 Gd1 O1 126.79(9)
O2 Gd1 O1 63.18(9)
O12 Gd1 O1 73.62(13)
O6 Gd1 O1 118.29(11)
O5 Gd1 O1 70.39(11)
O9 Gd1 O1 73.52(11)
O11 Gd1 O1 85.21(15)
O8 Gd1 O1 119.55(12)
O4 Gd1 O3 58.60(9)
O2 Gd1 O3 115.70(9)
O12 Gd1 O3 88.35(13)
O6 Gd1 O3 82.63(12)
O5 Gd1 O3 130.60(11)
O9 Gd1 O3 112.50(12)
O11 Gd1 O3 74.53(15)
O8 Gd1 O3 62.48(13)
O1 Gd1 O3 158.77(11)
O4 Gd1 N5 83.08(12)
O2 Gd1 N5 91.30(12)
O12 Gd1 N5 143.80(13)
O6 Gd1 N5 25.67(12)
O5 Gd1 N5 25.43(12)
O9 Gd1 N5 70.56(14)
O11 Gd1 N5 164.46(13)
O8 Gd1 N5 86.88(17)
O1 Gd1 N5 94.02(11)
O3 Gd1 N5 107.20(12)
O4 Gd1 N7 109.49(12)
O2 Gd1 N7 92.22(12)
O12 Gd1 N7 25.08(12)
O6 Gd1 N7 157.75(15)
O5 Gd1 N7 147.05(13)
O9 Gd1 N7 98.08(13)
O11 Gd1 N7 25.60(12)
O8 Gd1 N7 90.11(17)
O1 Gd1 N7 76.67(13)
O3 Gd1 N7 82.26(13)
N5 Gd1 N7 167.20(13)
C8 N1 C9 115.1(3)
C8 N1 Cu1 123.5(3)
C9 N1 Cu1 121.4(3)
C15 N2 C11 118.7(4)
C15 N2 Cu1 122.1(3)
C11 N2 Cu1 118.7(3)
C23 N3 C24 117.4(4)
C23 N3 Cu1 121.9(3)
C24 N3 Cu1 120.4(3)
C26 N4 C30 117.0(5)
O7 N5 O5 122.2(5)
O7 N5 O6 121.1(5)
O5 N5 O6 116.6(4)
O7 N5 Gd1 175.6(5)
O5 N5 Gd1 58.4(2)
O6 N5 Gd1 58.3(2)
O10 N6 O8 122.7(6)
O10 N6 O9 121.1(6)
O8 N6 O9 116.2(4)
O10 N6 Gd1 175.6(6)
O8 N6 Gd1 59.3(3)
O9 N6 Gd1 57.0(2)
O13 N7 O12 121.5(5)
O13 N7 O11 123.3(5)
O12 N7 O11 115.2(4)
O13 N7 Gd1 175.1(5)
O12 N7 Gd1 56.5(2)
O11 N7 Gd1 59.1(3)
C2 O1 C1 116.4(3)
C2 O1 Gd1 117.3(2)
C1 O1 Gd1 125.2(3)
C7 O2 Cu1 124.8(2)
C7 O2 Gd1 123.6(2)
Cu1 O2 Gd1 106.55(10)
C17 O3 C16 117.2(4)
C17 O3 Gd1 112.1(2)
C16 O3 Gd1 127.6(3)
C22 O4 Cu1 122.0(2)
C22 O4 Gd1 127.0(2)
Cu1 O4 Gd1 110.78(11)
N5 O5 Gd1 96.1(3)
N5 O6 Gd1 96.1(3)
N6 O8 Gd1 95.8(3)
N6 O9 Gd1 97.9(3)
N7 O11 Gd1 95.3(3)
N7 O12 Gd1 98.5(3)

loop_
_geom_bond_atom_site_label_1
_geom_bond_atom_site_label_2
_geom_bond_distance
C1 O1 1.438(5)
C1 H1A 0.9600
C1 H1B 0.9600
C1 H1C 0.9600
C2 C3 1.376(5)
C2 O1 1.394(5)
C2 C7 1.400(5)
C3 C4 1.389(6)
C3 H3 0.9300
C4 C5 1.371(6)
C4 H4 0.9300
C5 C6 1.405(5)
C5 H5 0.9300
C6 C7 1.401(5)
C6 C8 1.438(6)
C7 O2 1.321(4)
C8 N1 1.282(5)
C8 H8 0.9300
C9 N1 1.480(5)
C9 C10 1.522(6)
C9 H9A 0.9700
C9 H9B 0.9700
C10 C11 1.501(6)
C10 H10A 0.9700
C10 H10B 0.9700
C11 N2 1.344(5)
C11 C12 1.396(6)
C12 C13 1.372(8)
C12 H12 0.9300
C13 C14 1.348(8)
C13 H13 0.9300
C14 C15 1.382(6)
C14 H14 0.9300
C15 N2 1.341(5)
C15 H15 0.9300
C16 O3 1.427(6)
C16 H16A 0.9600
C16 H16B 0.9600
C16 H16C 0.9600
C17 O3 1.381(5)
C17 C18 1.384(6)
C17 C22 1.401(5)
C18 C19 1.389(7)
C18 H18 0.9300
C19 C20 1.361(7)
C19 H19 0.9300
C20 C21 1.398(5)
C20 H20 0.9300
C21 C22 1.389(6)
C21 C23 1.461(6)
C22 O4 1.343(4)
C23 N3 1.274(5)
C23 H23 0.9300
C24 N3 1.480(5)
C24 C25 1.524(7)
C24 H24A 0.9700
C24 H24B 0.9700
C25 C26 1.501(7)
C25 H25A 0.9700
C25 H25B 0.9700
C26 N4 1.343(7)
C26 C27 1.383(7)
C27 C28 1.380(9)
C27 H27 0.9300
C28 C29 1.362(9)
C28 H28 0.9300
C29 C30 1.358(8)
C29 H29 0.9300
C30 N4 1.354(8)
C30 H30 0.9300
C31 N8 1.131(11)
C31 C32 1.427(13)
C32 H32A 0.9600
C32 H32B 0.9600
C32 H32C 0.9600
Cu1 O4 1.928(3)
Cu1 N1 1.947(3)
Cu1 O2 1.986(3)
Cu1 N3 2.085(3)
Cu1 N2 2.167(3)
Cu1 Gd1 3.5061(5)
Gd1 O4 2.323(3)
Gd1 O2 2.378(2)
Gd1 O12 2.449(4)
Gd1 O6 2.468(4)
Gd1 O5 2.473(4)
Gd1 O9 2.481(3)
Gd1 O11 2.504(4)
Gd1 O8 2.534(4)
Gd1 O1 2.543(3)
Gd1 O3 2.799(3)
Gd1 N5 2.886(4)
Gd1 N7 2.907(4)
N5 O7 1.217(6)
N5 O5 1.246(5)
N5 O6 1.257(6)
N6 O10 1.207(6)
N6 O8 1.241(7)
N6 O9 1.258(6)
N7 O13 1.204(6)
N7 O12 1.245(6)
N7 O11 1.261(5)
